data_4506873
loop_
_publ_author_name
'Nath, Naba K.'
'Nangia, Ashwini'

_publ_section_title
;
 Isomorphous Crystals by Chloro--Methyl Exchange in Polymorphic Fuchsones
;
_journal_issue 11
_journal_name_full 'Crystal Growth &amp; Design'
_journal_page_first 5411
_journal_paper_doi 10.1021/cg3010097
_journal_volume 12
_journal_year 2012
_chemical_formula_sum 'C19 H10 Cl4 O'
_chemical_formula_weight 396.07
_chemical_name_systematic
; 
 ? 
;
_space_group_IT_number 14
_symmetry_cell_setting monoclinic
_symmetry_space_group_name_Hall '-P 2yn'
_symmetry_space_group_name_H-M 'P 1 21/n 1'
_atom_sites_solution_hydrogens geom
_atom_sites_solution_primary direct
_atom_sites_solution_secondary difmap
_audit_creation_method SHELXL-97
_cell_angle_alpha 90.00
_cell_angle_beta 104.514(6)
_cell_angle_gamma 90.00
_cell_formula_units_Z 4
_cell_length_a 7.402(3)
_cell_length_b 27.806(11)
_cell_length_c 8.442(3)
_cell_measurement_reflns_used 6918
_cell_measurement_temperature 100(2)
_cell_measurement_theta_max 25.97
_cell_measurement_theta_min 2.84
_cell_volume 1682.1(11)
_computing_cell_refinement 'Bruker SMART'
_computing_data_collection 'Bruker SMART'
_computing_data_reduction 'Bruker SAINT'
_computing_molecular_graphics 'Bruker SHELXTL'
_computing_publication_material 'Bruker SHELXTL'
_computing_structure_refinement 'Bruker SHELXTL'
_computing_structure_solution 'Bruker SHELXTL'
_diffrn_ambient_temperature 100(2)
_diffrn_measured_fraction_theta_full 0.963
_diffrn_measured_fraction_theta_max 0.963
_diffrn_radiation_monochromator graphite
_diffrn_radiation_source 'fine-focus sealed tube'
_diffrn_radiation_type MoK\a
_diffrn_radiation_wavelength 0.71073
_diffrn_reflns_av_R_equivalents 0.0697
_diffrn_reflns_av_sigmaI/netI 0.0601
_diffrn_reflns_limit_h_max 9
_diffrn_reflns_limit_h_min -9
_diffrn_reflns_limit_k_max 34
_diffrn_reflns_limit_k_min -33
_diffrn_reflns_limit_l_max 10
_diffrn_reflns_limit_l_min -10
_diffrn_reflns_number 13223
_diffrn_reflns_theta_full 26.35
_diffrn_reflns_theta_max 26.35
_diffrn_reflns_theta_min 1.46
_exptl_absorpt_coefficient_mu 0.706
_exptl_absorpt_correction_T_max 0.8056
_exptl_absorpt_correction_T_min 0.7654
_exptl_absorpt_correction_type multi-scan
_exptl_absorpt_process_details SADABS
_exptl_crystal_colour red
_exptl_crystal_density_diffrn 1.564
_exptl_crystal_density_method 'not measured'
_exptl_crystal_description block
_exptl_crystal_F_000 800
_exptl_crystal_size_max 0.40
_exptl_crystal_size_mid 0.37
_exptl_crystal_size_min 0.32
_refine_diff_density_max 0.318
_refine_diff_density_min -0.333
_refine_diff_density_rms 0.074
_refine_ls_extinction_method none
_refine_ls_goodness_of_fit_ref 1.054
_refine_ls_hydrogen_treatment constr
_refine_ls_matrix_type full
_refine_ls_number_parameters 217
_refine_ls_number_reflns 3310
_refine_ls_number_restraints 0
_refine_ls_restrained_S_all 1.054
_refine_ls_R_factor_all 0.0652
_refine_ls_R_factor_gt 0.0487
_refine_ls_shift/su_max 0.000
_refine_ls_shift/su_mean 0.000
_refine_ls_structure_factor_coef Fsqd
_refine_ls_weighting_details 'calc w=1/[\s^2^(Fo^2^)+(0.0583P)^2^+0.6965P] where P=(Fo^2^+2Fc^2^)/3'
_refine_ls_weighting_scheme calc
_refine_ls_wR_factor_gt 0.1161
_refine_ls_wR_factor_ref 0.1218
_reflns_number_gt 2749
_reflns_number_total 3310
_reflns_threshold_expression >2sigma(I)
_cod_data_source_file cg3010097_si_009.cif
_cod_data_source_block TCF
_cod_depositor_comments
;
The following automatic conversions were performed:

'_symmetry_cell_setting' value 'Monoclinic' changed to 'monoclinic'
according to /home/saulius/struct/CIF-dictionaries/cif_core.dic
dictionary named 'cif_core.dic' version 2.4.2 from 2011-04-26.

Automatic conversion script
Id: cif_fix_values 1891 2012-01-12 08:04:46Z andrius 
;
_cod_original_sg_symbol_H-M 'P2(1)/n  '
_cod_database_code 4506873

loop_
_symmetry_equiv_pos_as_xyz
'x, y, z'
'-x+1/2, y+1/2, -z+1/2'
'-x, -y, -z'
'x-1/2, -y-1/2, z-1/2'

loop_
_atom_site_label
_atom_site_type_symbol
_atom_site_fract_x
_atom_site_fract_y
_atom_site_fract_z
_atom_site_U_iso_or_equiv
_atom_site_adp_type
_atom_site_occupancy
_atom_site_symmetry_multiplicity
_atom_site_calc_flag
_atom_site_refinement_flags
Cl1 Cl 0.53317(11) 0.24159(2) 1.05376(8) 0.0396(2) Uani 1 1 d .
Cl2 Cl 0.56905(11) 0.31601(2) 0.47006(9) 0.0421(2) Uani 1 1 d .
Cl3 Cl 0.68809(12) 0.07067(3) -0.04682(9) 0.0517(2) Uani 1 1 d .
Cl4 Cl -0.05094(13) -0.00399(3) 0.76559(9) 0.0488(2) Uani 1 1 d .
O1 O 0.5839(3) 0.31536(6) 0.8220(2) 0.0365(4) Uani 1 1 d .
C15 C 0.1640(4) 0.11774(9) 0.6466(3) 0.0315(6) Uani 1 1 d .
H15 H 0.1351 0.1511 0.6447 0.038 Uiso 1 1 calc R
C8 C 0.4924(4) 0.12408(8) 0.3855(3) 0.0280(5) Uani 1 1 d .
C7 C 0.4339(3) 0.13769(8) 0.5342(3) 0.0263(5) Uani 1 1 d .
C3 C 0.5191(4) 0.22253(8) 0.5181(3) 0.0283(5) Uani 1 1 d .
H3 H 0.5265 0.2183 0.4082 0.034 Uiso 1 1 calc R
C1 C 0.5529(4) 0.27568(8) 0.7582(3) 0.0280(5) Uani 1 1 d .
C10 C 0.7334(4) 0.11764(9) 0.2386(3) 0.0346(6) Uani 1 1 d .
H10 H 0.8569 0.1239 0.2305 0.042 Uiso 1 1 calc R
C16 C 0.0498(4) 0.08503(9) 0.6991(3) 0.0336(6) Uani 1 1 d .
H16 H -0.0572 0.0957 0.7320 0.040 Uiso 1 1 calc R
C2 C 0.5465(4) 0.26624(9) 0.5860(3) 0.0286(5) Uani 1 1 d .
C4 C 0.4786(4) 0.18183(8) 0.6089(3) 0.0277(5) Uani 1 1 d .
C5 C 0.4780(4) 0.18989(8) 0.7780(3) 0.0294(6) Uani 1 1 d .
H5 H 0.4480 0.1641 0.8405 0.035 Uiso 1 1 calc R
C6 C 0.5188(4) 0.23299(9) 0.8479(3) 0.0284(5) Uani 1 1 d .
C12 C 0.4278(4) 0.08349(9) 0.1230(3) 0.0348(6) Uani 1 1 d .
H12 H 0.3440 0.0671 0.0362 0.042 Uiso 1 1 calc R
C14 C 0.3202(4) 0.10255(8) 0.5967(3) 0.0282(5) Uani 1 1 d .
C19 C 0.3595(4) 0.05331(9) 0.6005(3) 0.0340(6) Uani 1 1 d .
H19 H 0.4643 0.0423 0.5650 0.041 Uiso 1 1 calc R
C9 C 0.6738(4) 0.13357(9) 0.3725(3) 0.0317(6) Uani 1 1 d .
H9 H 0.7571 0.1511 0.4565 0.038 Uiso 1 1 calc R
C11 C 0.6103(4) 0.09255(9) 0.1174(3) 0.0346(6) Uani 1 1 d .
C13 C 0.3711(4) 0.09912(9) 0.2589(3) 0.0323(6) Uani 1 1 d .
H13 H 0.2474 0.0927 0.2660 0.039 Uiso 1 1 calc R
C18 C 0.2488(4) 0.02052(9) 0.6547(3) 0.0365(6) Uani 1 1 d .
H18 H 0.2785 -0.0128 0.6590 0.044 Uiso 1 1 calc R
C17 C 0.0943(4) 0.03665(9) 0.7026(3) 0.0348(6) Uani 1 1 d .

loop_
_atom_site_aniso_label
_atom_site_aniso_U_11
_atom_site_aniso_U_22
_atom_site_aniso_U_33
_atom_site_aniso_U_23
_atom_site_aniso_U_13
_atom_site_aniso_U_12
Cl1 0.0495(5) 0.0410(4) 0.0296(3) -0.0066(3) 0.0122(3) -0.0070(3)
Cl2 0.0590(5) 0.0253(3) 0.0461(4) 0.0065(3) 0.0209(3) -0.0045(3)
Cl3 0.0580(6) 0.0619(5) 0.0389(4) -0.0089(3) 0.0193(4) 0.0095(4)
Cl4 0.0690(6) 0.0385(4) 0.0435(4) 0.0006(3) 0.0228(4) -0.0209(4)
O1 0.0411(12) 0.0233(9) 0.0435(10) -0.0063(8) 0.0078(9) -0.0025(8)
C15 0.0392(16) 0.0249(12) 0.0300(12) 0.0006(9) 0.0080(11) -0.0014(11)
C8 0.0325(15) 0.0201(11) 0.0319(12) 0.0005(9) 0.0091(11) 0.0015(10)
C7 0.0243(14) 0.0244(12) 0.0277(12) 0.0014(9) 0.0022(10) 0.0010(10)
C3 0.0300(15) 0.0265(13) 0.0303(12) 0.0002(10) 0.0110(11) 0.0001(10)
C1 0.0258(14) 0.0229(12) 0.0352(13) -0.0015(10) 0.0076(11) -0.0009(10)
C10 0.0326(16) 0.0306(14) 0.0440(15) 0.0009(11) 0.0158(12) 0.0019(11)
C16 0.0376(16) 0.0321(13) 0.0316(13) 0.0011(10) 0.0096(11) -0.0059(12)
C2 0.0276(14) 0.0241(12) 0.0357(13) 0.0040(10) 0.0112(11) -0.0013(10)
C4 0.0310(15) 0.0237(12) 0.0293(12) 0.0012(9) 0.0092(10) 0.0008(10)
C5 0.0331(15) 0.0249(12) 0.0317(12) 0.0029(10) 0.0106(11) -0.0010(10)
C6 0.0272(14) 0.0331(13) 0.0247(12) -0.0030(10) 0.0061(10) -0.0008(10)
C12 0.0371(16) 0.0331(14) 0.0311(13) -0.0044(10) 0.0028(11) 0.0016(11)
C14 0.0356(16) 0.0222(11) 0.0256(12) -0.0010(9) 0.0051(11) -0.0026(10)
C19 0.0405(17) 0.0272(13) 0.0342(13) -0.0020(10) 0.0089(12) -0.0003(11)
C9 0.0328(15) 0.0249(12) 0.0356(13) -0.0032(10) 0.0052(11) -0.0014(11)
C11 0.0435(18) 0.0300(13) 0.0320(13) 0.0016(10) 0.0129(12) 0.0082(12)
C13 0.0321(16) 0.0285(13) 0.0360(13) -0.0040(10) 0.0080(11) -0.0033(11)
C18 0.0546(19) 0.0209(12) 0.0335(13) 0.0000(10) 0.0099(13) -0.0031(12)
C17 0.0491(18) 0.0307(13) 0.0246(12) 0.0009(10) 0.0094(11) -0.0123(12)

loop_
_atom_type_symbol
_atom_type_description
_atom_type_scat_dispersion_real
_atom_type_scat_dispersion_imag
_atom_type_scat_source
C C 0.0033 0.0016 'International Tables Vol C Tables 4.2.6.8 and 6.1.1.4'
H H 0.0000 0.0000 'International Tables Vol C Tables 4.2.6.8 and 6.1.1.4'
O O 0.0106 0.0060 'International Tables Vol C Tables 4.2.6.8 and 6.1.1.4'
Cl Cl 0.1484 0.1585 'International Tables Vol C Tables 4.2.6.8 and 6.1.1.4'

loop_
_geom_angle_atom_site_label_1
_geom_angle_atom_site_label_2
_geom_angle_atom_site_label_3
_geom_angle
C16 C15 C14 121.1(2)
C13 C8 C9 118.6(2)
C13 C8 C7 120.6(2)
C9 C8 C7 120.7(2)
C4 C7 C14 121.3(2)
C4 C7 C8 121.9(2)
C14 C7 C8 116.8(2)
C2 C3 C4 121.0(2)
O1 C1 C6 122.8(2)
O1 C1 C2 123.6(2)
C6 C1 C2 113.7(2)
C11 C10 C9 118.8(3)
C17 C16 C15 118.9(3)
C3 C2 C1 123.5(2)
C3 C2 Cl2 120.7(2)
C1 C2 Cl2 115.78(18)
C7 C4 C3 120.9(2)
C7 C4 C5 121.9(2)
C3 C4 C5 117.2(2)
C6 C5 C4 121.3(2)
C5 C6 C1 123.2(2)
C5 C6 Cl1 121.19(19)
C1 C6 Cl1 115.62(18)
C11 C12 C13 118.1(2)
C15 C14 C19 118.3(2)
C15 C14 C7 120.0(2)
C19 C14 C7 121.6(2)
C18 C19 C14 121.2(3)
C10 C9 C8 120.8(2)
C10 C11 C12 122.4(2)
C10 C11 Cl3 118.7(2)
C12 C11 Cl3 118.9(2)
C12 C13 C8 121.3(3)
C19 C18 C17 119.2(2)
C18 C17 C16 121.3(2)
C18 C17 Cl4 120.1(2)
C16 C17 Cl4 118.6(2)

loop_
_geom_bond_atom_site_label_1
_geom_bond_atom_site_label_2
_geom_bond_distance
Cl1 C6 1.730(2)
Cl2 C2 1.727(2)
Cl3 C11 1.739(3)
Cl4 C17 1.733(3)
O1 C1 1.224(3)
C15 C16 1.388(4)
C15 C14 1.392(4)
C8 C13 1.396(4)
C8 C9 1.399(4)
C8 C7 1.476(3)
C7 C4 1.382(3)
C7 C14 1.471(3)
C3 C2 1.338(4)
C3 C4 1.440(3)
C1 C6 1.464(3)
C1 C2 1.466(3)
C10 C11 1.377(4)
C10 C9 1.385(4)
C16 C17 1.383(4)
C4 C5 1.446(3)
C5 C6 1.337(3)
C12 C11 1.386(4)
C12 C13 1.387(4)
C14 C19 1.398(3)
C19 C18 1.378(4)
C18 C17 1.380(4)

loop_
_cod_related_entry_id
_cod_related_entry_database
_cod_related_entry_code
1 ChemSpider 30652483
